data_4313161
loop_
_publ_author_name
'U. Anandhi'
'Todd Holbert'
'Dennis Lueng'
'Paul R. Sharp'

_publ_contact_author
;
 Paul R. Sharp
 Department of Chemistry
 University of Missouri
 Columbia, MO  65211
;
_publ_contact_author_email SharpP@missouri.edu
_publ_contact_author_fax 573-882-2754
_publ_contact_author_phone 573-882-7715
_publ_section_title
;
 Platinum and Palladium Imido and Oxo Complexes with Small Natural Bite
 Angle Diphosphine Ligands
;
_journal_name_full 'Inorganic Chemistry'
_journal_page_first 1282
_journal_page_last 1295
_journal_paper_doi 10.1021/ic025987f
_journal_volume 42
_journal_year 2003
_chemical_formula_sum 'C25 H23 N3 O6 P2 Pt'
_chemical_formula_weight 718.49
_chemical_name_systematic
; 
 ? 
;
_space_group_IT_number 2
_symmetry_cell_setting triclinic
_symmetry_space_group_name_Hall '-P 1'
_symmetry_space_group_name_H-M 'P -1'
_atom_sites_solution_hydrogens geom
_atom_sites_solution_primary direct
_atom_sites_solution_secondary difmap
_audit_creation_method SHELXL-97
_cell_angle_alpha 89.970(4)
_cell_angle_beta 77.020(4)
_cell_angle_gamma 73.632(4)
_cell_formula_units_Z 4
_cell_length_a 11.091(3)
_cell_length_b 14.376(3)
_cell_length_c 18.013(4)
_cell_measurement_temperature 173(2)
_cell_volume 2679.2(11)
_computing_cell_refinement 'SMART (Bruker, 1998)'
_computing_data_collection 'SMART (Bruker, 1998)'
_computing_data_reduction 'SAINT (Bruker, 1998)'
_computing_molecular_graphics
;
 ORTEP (Johnson, 1976), ORTEP 3 for Windows
 L. J. Farrugia, 1997' 
;
_computing_publication_material 'CIFTAB (Sheldrick, 1997)'
_computing_structure_refinement
;
 SHELXL-97 (Sheldrick, 1997), L. J. Barbour, X-Seed - Graphical Interface to
 SHELX-97 and POV-Ray, 1999
;
_computing_structure_solution 'SHELXS-97 (Sheldrick, 1990)'
_diffrn_ambient_temperature 173(2)
_diffrn_measured_fraction_theta_full 0.954
_diffrn_measured_fraction_theta_max 0.954
_diffrn_measurement_device_type 'CCD area detector'
_diffrn_measurement_method 'phi and omega scans'
_diffrn_radiation_monochromator graphite
_diffrn_radiation_source 'fine-focus sealed tube'
_diffrn_radiation_type MoK\a
_diffrn_radiation_wavelength 0.71070
_diffrn_reflns_av_R_equivalents 0.0764
_diffrn_reflns_av_sigmaI/netI 0.0869
_diffrn_reflns_limit_h_max 14
_diffrn_reflns_limit_h_min -14
_diffrn_reflns_limit_k_max 18
_diffrn_reflns_limit_k_min -18
_diffrn_reflns_limit_l_max 23
_diffrn_reflns_limit_l_min -23
_diffrn_reflns_number 27054
_diffrn_reflns_theta_full 27.51
_diffrn_reflns_theta_max 27.51
_diffrn_reflns_theta_min 1.16
_exptl_absorpt_coefficient_mu 5.401
_exptl_absorpt_correction_T_max 1.000
_exptl_absorpt_correction_T_min 0.558
_exptl_absorpt_correction_type multi-scan
_exptl_absorpt_process_details
;
 Data were corrected for decay and absorption using the program SADABS 
 based on the method of R.H. Blessing (Acta Cryst. A51, 33-38, 1995).   
;
_exptl_crystal_colour colorless
_exptl_crystal_density_diffrn 1.781
_exptl_crystal_density_meas ?
_exptl_crystal_density_method 'not measured'
_exptl_crystal_description prism
_exptl_crystal_F_000 1400
_exptl_crystal_size_max 0.2
_exptl_crystal_size_mid 0.2
_exptl_crystal_size_min 0.1
_refine_diff_density_max 5.575
_refine_diff_density_min -6.934
_refine_diff_density_rms 0.381
_refine_ls_extinction_method none
_refine_ls_goodness_of_fit_ref 0.983
_refine_ls_hydrogen_treatment mixed
_refine_ls_matrix_type full
_refine_ls_number_parameters 669
_refine_ls_number_reflns 11761
_refine_ls_number_restraints 0
_refine_ls_restrained_S_all 0.983
_refine_ls_R_factor_all 0.1379
_refine_ls_R_factor_gt 0.0767
_refine_ls_shift/su_max 0.005
_refine_ls_shift/su_mean 0.000
_refine_ls_structure_factor_coef Fsqd
_refine_ls_weighting_details 'calc w=1/[\s^2^(Fo^2^)+(0.1525P)^2^+0.0000P] where P=(Fo^2^+2Fc^2^)/3'
_refine_ls_weighting_scheme calc
_refine_ls_wR_factor_gt 0.1940
_refine_ls_wR_factor_ref 0.2391
_reflns_number_gt 6305
_reflns_number_total 11761
_reflns_threshold_expression >2sigma(I)
_cod_data_source_file ic025987f-2_s1_2.cif
_cod_data_source_block Pt(NO3)(dppma)_2
_cod_depositor_comments
;
The following automatic conversions were performed:

'_symmetry_cell_setting' value 'Triclinic' changed to 'triclinic'
according to the built-in table from CIF Core dictionary named
'cif_core.dic' version 2.4.1 from 2010-06-29.

Automatic conversion script
Id: cif_fix_values 1646 2011-03-28 12:23:43Z adriana 

The following automatic conversions were performed:

'_exptl_crystal_density_meas' value 'not measured' was changed to '?'
- the value is perceived as not measured.

Automatic conversion script
Id: cif_fix_values 3008 2015-01-20 13:52:24Z robertas 
;
_cod_original_cell_volume 2679.3(10)
_cod_original_sg_symbol_H-M 'P -1 '
_cod_database_code 4313161

loop_
_symmetry_equiv_pos_as_xyz
'x, y, z'
'-x, -y, -z'

loop_
_atom_site_label
_atom_site_type_symbol
_atom_site_fract_x
_atom_site_fract_y
_atom_site_fract_z
_atom_site_U_iso_or_equiv
_atom_site_adp_type
_atom_site_occupancy
_atom_site_symmetry_multiplicity
_atom_site_calc_flag
_atom_site_refinement_flags
_atom_site_disorder_assembly
_atom_site_disorder_group
Pt1 Pt -0.01039(5) 1.24905(3) 0.51343(3) 0.02606(17) Uani 1 1 d . . .
Pt2 Pt 0.01677(5) 0.74633(3) -0.01395(3) 0.02434(17) Uani 1 1 d . . .
P4 P 0.1466(3) 0.6994(2) 0.06485(19) 0.0278(8) Uani 1 1 d . . .
P3 P -0.0988(3) 0.7930(2) 0.10310(19) 0.0263(7) Uani 1 1 d . . .
P1 P -0.1405(3) 1.2640(2) 0.43494(19) 0.0279(8) Uani 1 1 d . . .
P2 P 0.1084(3) 1.2371(2) 0.39599(19) 0.0279(8) Uani 1 1 d . . .
O1 O -0.1305(10) 1.2646(7) 0.6236(5) 0.040(2) Uani 1 1 d . . .
O4 O 0.1171(9) 1.2373(7) 0.5848(5) 0.041(3) Uani 1 1 d . . .
O8 O 0.3049(9) 0.6235(7) -0.0826(6) 0.041(2) Uani 1 1 d . . .
O10 O -0.1091(8) 0.7959(7) -0.0847(5) 0.033(2) Uani 1 1 d . . .
O6 O 0.2833(10) 1.2313(7) 0.4899(6) 0.050(3) Uani 1 1 d . . .
O7 O 0.1319(8) 0.7008(7) -0.1242(5) 0.031(2) Uani 1 1 d . . .
O12 O -0.2968(10) 0.8752(7) -0.1032(6) 0.054(3) Uani 1 1 d . . .
O2 O -0.3042(9) 1.2720(7) 0.5825(6) 0.045(3) Uani 1 1 d . . .
O11 O -0.2642(10) 0.8777(8) 0.0103(6) 0.053(3) Uani 1 1 d . . .
O5 O 0.3099(11) 1.2212(8) 0.6031(6) 0.055(3) Uani 1 1 d . . .
O9 O 0.3132(10) 0.6314(7) -0.2021(5) 0.046(3) Uani 1 1 d . . .
O3 O -0.3164(11) 1.2927(8) 0.7011(6) 0.057(3) Uani 1 1 d . . .
N1 N -0.0184(10) 1.2541(7) 0.3554(6) 0.026(2) Uani 1 1 d . . .
N3 N 0.2401(12) 1.2305(7) 0.5583(7) 0.035(3) Uani 1 1 d . . .
N2 N -0.2545(13) 1.2756(7) 0.6354(7) 0.037(3) Uani 1 1 d . . .
N4 N 0.0265(10) 0.7467(7) 0.1444(6) 0.028(2) Uani 1 1 d . . .
N6 N -0.2286(11) 0.8538(7) -0.0575(7) 0.031(3) Uani 1 1 d . . .
N5 N 0.2541(11) 0.6492(7) -0.1361(6) 0.033(3) Uani 1 1 d . . .
C46 C 0.4319(14) 0.8052(10) 0.1124(8) 0.042(4) Uani 1 1 d . . .
H46 H 0.4810 0.7993 0.1500 0.050 Uiso 1 1 calc R . .
C47 C 0.4414(15) 0.8677(11) 0.0555(10) 0.047(4) Uani 1 1 d . . .
H47 H 0.4986 0.9062 0.0548 0.057 Uiso 1 1 calc R . .
C48 C 0.3730(15) 0.8784(10) -0.0011(10) 0.051(4) Uani 1 1 d . . .
H48 H 0.3851 0.9210 -0.0406 0.062 Uiso 1 1 calc R . .
C32 C -0.2152(12) 0.7276(8) 0.1379(7) 0.025(3) Uani 1 1 d . . .
C26 C -0.1627(13) 0.9191(8) 0.1396(7) 0.032(3) Uani 1 1 d . . .
C19 C 0.2245(13) 1.1192(9) 0.3598(8) 0.033(3) Uani 1 1 d . . .
C37 C -0.2320(14) 0.6616(10) 0.0893(8) 0.039(3) Uani 1 1 d . . .
H37 H -0.1895 0.6554 0.0368 0.047 Uiso 1 1 calc R . .
C50 C 0.0309(13) 0.7487(10) 0.2241(8) 0.040(4) Uani 1 1 d . . .
H50A H 0.0020 0.8162 0.2453 0.059 Uiso 1 1 calc R . .
H50B H 0.1196 0.7183 0.2286 0.059 Uiso 1 1 calc R . .
H50C H -0.0261 0.7129 0.2523 0.059 Uiso 1 1 calc R . .
C44 C 0.2713(13) 0.7564(9) 0.0601(7) 0.031(3) Uani 1 1 d . . .
C13 C 0.1887(14) 1.3272(9) 0.3570(8) 0.036(3) Uani 1 1 d . . .
C35 C -0.3709(14) 0.6108(9) 0.1928(8) 0.037(3) Uani 1 1 d . . .
H35 H -0.4231 0.5697 0.2116 0.045 Uiso 1 1 calc R . .
C45 C 0.3439(13) 0.7491(9) 0.1119(8) 0.038(3) Uani 1 1 d . . .
H45 H 0.3362 0.7042 0.1502 0.045 Uiso 1 1 calc R . .
C30 C -0.3320(18) 1.0615(11) 0.1977(11) 0.061(5) Uani 1 1 d . . .
H30 H -0.4209 1.0938 0.2181 0.074 Uiso 1 1 calc R . .
C41 C 0.2836(16) 0.3767(10) 0.1103(8) 0.046(4) Uani 1 1 d . . .
H41 H 0.3087 0.3103 0.1212 0.055 Uiso 1 1 calc R . .
C25 C -0.0266(13) 1.2641(10) 0.2764(8) 0.038(3) Uani 1 1 d . . .
H25A H 0.0313 1.3011 0.2514 0.056 Uiso 1 1 calc R . .
H25B H -0.1156 1.2983 0.2744 0.056 Uiso 1 1 calc R . .
H25C H -0.0010 1.1995 0.2499 0.056 Uiso 1 1 calc R . .
C49 C 0.2849(13) 0.8238(9) 0.0022(9) 0.041(4) Uani 1 1 d . . .
H49 H 0.2336 0.8317 -0.0344 0.049 Uiso 1 1 calc R . .
C31 C -0.2922(15) 0.9616(9) 0.1694(8) 0.040(4) Uani 1 1 d . . .
H31 H -0.3532 0.9262 0.1713 0.049 Uiso 1 1 calc R . .
C11 C -0.1871(18) 1.0042(9) 0.3761(9) 0.052(4) Uani 1 1 d . . .
H11 H -0.1328 0.9415 0.3560 0.063 Uiso 1 1 calc R . .
C1 C -0.2548(14) 1.3819(8) 0.4366(8) 0.035(3) Uani 1 1 d . . .
C34 C -0.3560(15) 0.6766(10) 0.2423(9) 0.044(4) Uani 1 1 d . . .
H34 H -0.3981 0.6811 0.2949 0.053 Uiso 1 1 calc R . .
C42 C 0.3792(16) 0.4231(10) 0.0843(9) 0.046(4) Uani 1 1 d . . .
H42 H 0.4684 0.3893 0.0769 0.056 Uiso 1 1 calc R . .
C12 C -0.1281(16) 1.0792(9) 0.3884(9) 0.046(4) Uani 1 1 d . . .
H12 H -0.0371 1.0681 0.3764 0.056 Uiso 1 1 calc R . .
C27 C -0.0714(15) 0.9716(9) 0.1365(8) 0.042(4) Uani 1 1 d . . .
H27 H 0.0179 0.9415 0.1153 0.050 Uiso 1 1 calc R . .
C40 C 0.1550(15) 0.4245(10) 0.1202(8) 0.043(4) Uani 1 1 d . . .
H40 H 0.0931 0.3902 0.1367 0.052 Uiso 1 1 calc R . .
C17 C 0.3682(16) 1.3850(14) 0.2957(9) 0.055(5) Uani 1 1 d . . .
H17 H 0.4583 1.3717 0.2742 0.067 Uiso 1 1 calc R . .
C7 C -0.2164(13) 1.1709(8) 0.4200(7) 0.028(3) Uani 1 1 d . . .
C39 C 0.1133(15) 0.5219(9) 0.1067(8) 0.044(4) Uani 1 1 d . . .
H39 H 0.0239 0.5552 0.1142 0.053 Uiso 1 1 calc R . .
C4 C -0.4059(15) 1.5696(10) 0.4333(9) 0.048(4) Uani 1 1 d . . .
H4 H -0.4560 1.6343 0.4298 0.057 Uiso 1 1 calc R . .
C29 C -0.2404(17) 1.1108(10) 0.1952(9) 0.051(4) Uani 1 1 d . . .
H29 H -0.2678 1.1764 0.2153 0.061 Uiso 1 1 calc R . .
C38 C 0.2082(13) 0.5700(8) 0.0813(7) 0.028(3) Uani 1 1 d . . .
C28 C -0.1156(19) 1.0690(11) 0.1654(9) 0.060(5) Uani 1 1 d . . .
H28 H -0.0557 1.1054 0.1637 0.072 Uiso 1 1 calc R . .
C2 C -0.2520(16) 1.4550(9) 0.4880(8) 0.045(4) Uani 1 1 d . . .
H2 H -0.1982 1.4397 0.5233 0.054 Uiso 1 1 calc R . .
C3 C -0.3309(15) 1.5522(10) 0.4864(9) 0.048(4) Uani 1 1 d . . .
H3 H -0.3318 1.6030 0.5205 0.058 Uiso 1 1 calc R . .
C36 C -0.3121(14) 0.6031(9) 0.1171(8) 0.040(3) Uani 1 1 d . . .
H36 H -0.3253 0.5583 0.0832 0.048 Uiso 1 1 calc R . .
C20 C 0.2497(15) 1.0486(9) 0.4108(8) 0.043(4) Uani 1 1 d . . .
H20 H 0.2150 1.0627 0.4642 0.052 Uiso 1 1 calc R . .
C5 C -0.4114(15) 1.4966(10) 0.3848(8) 0.045(4) Uani 1 1 d . . .
H5 H -0.4679 1.5112 0.3510 0.054 Uiso 1 1 calc R . .
C43 C 0.3379(14) 0.5218(9) 0.0698(8) 0.037(3) Uani 1 1 d . . .
H43 H 0.4000 0.5556 0.0520 0.045 Uiso 1 1 calc R . .
C33 C -0.2781(15) 0.7379(10) 0.2155(9) 0.049(4) Uani 1 1 d . . .
H33 H -0.2686 0.7848 0.2492 0.059 Uiso 1 1 calc R . .
C8 C -0.3465(14) 1.1847(10) 0.4371(8) 0.039(3) Uani 1 1 d . . .
H8 H -0.4029 1.2461 0.4589 0.047 Uiso 1 1 calc R . .
C14 C 0.1030(16) 1.4216(10) 0.3602(9) 0.048(4) Uani 1 1 d . . .
H14 H 0.0132 1.4344 0.3820 0.057 Uiso 1 1 calc R . .
C18 C 0.3144(17) 1.3096(11) 0.3269(9) 0.048(4) Uani 1 1 d . . .
H18 H 0.3699 1.2456 0.3259 0.058 Uiso 1 1 calc R . .
C10 C -0.3107(17) 1.0196(11) 0.3915(9) 0.053(4) Uani 1 1 d . . .
H10 H -0.3432 0.9678 0.3809 0.063 Uiso 1 1 calc R . .
C6 C -0.3341(15) 1.4022(9) 0.3856(8) 0.044(4) Uani 1 1 d . . .
H6 H -0.3355 1.3521 0.3517 0.053 Uiso 1 1 calc R . .
C9 C -0.4000(16) 1.1086(11) 0.4230(9) 0.049(4) Uani 1 1 d . . .
H9 H -0.4906 1.1177 0.4342 0.059 Uiso 1 1 calc R . .
C23 C 0.3465(15) 1.0056(10) 0.2563(9) 0.049(4) Uani 1 1 d . . .
H23 H 0.3792 0.9902 0.2029 0.059 Uiso 1 1 calc R . .
C24 C 0.2715(14) 1.0990(9) 0.2834(8) 0.045(4) Uani 1 1 d . . .
H24 H 0.2533 1.1482 0.2490 0.054 Uiso 1 1 calc R . .
C21 C 0.3285(18) 0.9550(11) 0.3814(10) 0.068(6) Uani 1 1 d . . .
H21 H 0.3493 0.9057 0.4154 0.082 Uiso 1 1 calc R . .
C15 C 0.1568(19) 1.4990(12) 0.3290(9) 0.058(5) Uani 1 1 d . . .
H15 H 0.1030 1.5636 0.3302 0.069 Uiso 1 1 calc R . .
C16 C 0.2868(19) 1.4755(12) 0.2980(10) 0.059(5) Uani 1 1 d . . .
H16 H 0.3218 1.5255 0.2768 0.071 Uiso 1 1 calc R . .
C22 C 0.3736(17) 0.9352(10) 0.3073(9) 0.059(5) Uani 1 1 d . . .
H22 H 0.4255 0.8713 0.2885 0.071 Uiso 1 1 calc R . .

loop_
_atom_site_aniso_label
_atom_site_aniso_U_11
_atom_site_aniso_U_22
_atom_site_aniso_U_33
_atom_site_aniso_U_23
_atom_site_aniso_U_13
_atom_site_aniso_U_12
Pt1 0.0435(3) 0.0186(3) 0.0192(3) 0.00615(19) -0.0081(2) -0.0132(2)
Pt2 0.0381(3) 0.0184(3) 0.0194(3) 0.00548(19) -0.0073(2) -0.0123(2)
P4 0.041(2) 0.0229(17) 0.0229(18) 0.0059(13) -0.0074(15) -0.0145(15)
P3 0.0393(19) 0.0211(16) 0.0200(18) 0.0027(13) -0.0068(14) -0.0110(14)
P1 0.041(2) 0.0205(16) 0.0230(18) 0.0027(13) -0.0043(15) -0.0128(15)
P2 0.0386(19) 0.0266(17) 0.0179(17) 0.0044(13) -0.0056(15) -0.0092(15)
O1 0.049(6) 0.039(6) 0.030(6) 0.014(4) -0.011(5) -0.008(5)
O4 0.052(6) 0.056(7) 0.020(5) 0.022(5) -0.007(4) -0.026(5)
O8 0.063(7) 0.031(5) 0.035(6) 0.010(4) -0.018(5) -0.016(5)
O10 0.027(5) 0.041(6) 0.023(5) 0.006(4) 0.004(4) -0.005(4)
O6 0.072(7) 0.052(7) 0.029(6) 0.014(5) -0.006(5) -0.026(6)
O7 0.030(5) 0.043(6) 0.017(5) 0.002(4) -0.002(4) -0.009(4)
O12 0.065(7) 0.045(6) 0.049(7) 0.020(5) -0.019(6) -0.005(5)
O2 0.053(6) 0.046(6) 0.036(6) 0.023(5) -0.003(5) -0.021(5)
O11 0.065(7) 0.061(7) 0.031(6) 0.003(5) -0.012(5) -0.016(6)
O5 0.076(8) 0.061(7) 0.046(7) 0.020(6) -0.034(6) -0.034(6)
O9 0.066(7) 0.036(5) 0.024(6) 0.000(4) 0.007(5) -0.010(5)
O3 0.072(8) 0.057(7) 0.035(7) 0.005(5) 0.014(5) -0.028(6)
N1 0.040(6) 0.018(5) 0.020(6) 0.000(4) -0.006(5) -0.010(4)
N3 0.052(8) 0.023(6) 0.037(7) 0.011(5) -0.007(6) -0.022(5)
N2 0.067(9) 0.018(5) 0.027(7) 0.007(5) -0.010(6) -0.014(6)
N4 0.041(6) 0.023(5) 0.021(6) 0.012(4) -0.007(5) -0.012(5)
N6 0.045(7) 0.015(5) 0.037(7) 0.010(5) -0.007(6) -0.018(5)
N5 0.062(8) 0.017(5) 0.025(6) 0.011(4) -0.005(6) -0.020(5)
C46 0.054(9) 0.037(8) 0.042(9) -0.008(7) -0.021(7) -0.019(7)
C47 0.051(9) 0.046(9) 0.055(11) -0.002(8) -0.010(8) -0.032(8)
C48 0.073(11) 0.030(8) 0.061(11) 0.017(7) -0.010(9) -0.035(8)
C32 0.049(8) 0.021(6) 0.015(6) 0.011(5) -0.010(6) -0.021(6)
C26 0.052(8) 0.016(6) 0.024(7) 0.010(5) -0.007(6) -0.005(6)
C19 0.039(8) 0.021(6) 0.028(8) 0.003(5) -0.002(6) 0.002(6)
C37 0.058(9) 0.033(7) 0.029(8) 0.000(6) -0.010(7) -0.017(7)
C50 0.059(10) 0.040(8) 0.024(8) 0.006(6) -0.019(7) -0.014(7)
C44 0.050(8) 0.016(6) 0.026(7) 0.002(5) -0.004(6) -0.011(6)
C13 0.054(9) 0.024(7) 0.037(8) 0.009(6) -0.010(7) -0.021(6)
C35 0.058(9) 0.026(7) 0.036(9) 0.013(6) -0.013(7) -0.023(7)
C45 0.042(8) 0.024(7) 0.047(9) 0.013(6) -0.014(7) -0.005(6)
C30 0.076(13) 0.023(8) 0.077(14) 0.007(8) -0.022(10) 0.003(8)
C41 0.076(11) 0.024(7) 0.043(10) 0.014(6) -0.019(8) -0.019(7)
C25 0.049(9) 0.039(8) 0.031(8) 0.005(6) -0.014(7) -0.019(7)
C49 0.055(9) 0.032(7) 0.050(10) 0.029(7) -0.022(8) -0.028(7)
C31 0.067(10) 0.021(7) 0.030(8) 0.007(6) -0.006(7) -0.012(7)
C11 0.099(14) 0.011(6) 0.054(11) 0.003(6) -0.020(10) -0.026(8)
C1 0.064(9) 0.013(6) 0.029(8) 0.009(5) -0.004(7) -0.021(6)
C34 0.065(10) 0.041(8) 0.035(9) 0.019(7) -0.012(8) -0.030(8)
C42 0.072(11) 0.019(7) 0.052(11) 0.007(6) -0.026(9) -0.010(7)
C12 0.068(10) 0.022(7) 0.044(9) 0.004(6) -0.006(8) -0.010(7)
C27 0.070(10) 0.013(6) 0.039(9) -0.001(5) 0.004(7) -0.018(6)
C40 0.072(11) 0.026(7) 0.042(9) 0.019(6) -0.021(8) -0.024(7)
C17 0.055(10) 0.077(13) 0.041(10) 0.003(9) 0.010(8) -0.047(10)
C7 0.047(8) 0.018(6) 0.024(7) 0.008(5) -0.015(6) -0.014(6)
C39 0.066(10) 0.021(7) 0.048(10) 0.013(6) -0.022(8) -0.011(7)
C4 0.068(11) 0.019(7) 0.045(10) 0.018(6) -0.007(8) 0.001(7)
C29 0.083(12) 0.015(7) 0.043(10) 0.005(6) -0.001(9) -0.008(8)
C38 0.050(8) 0.008(5) 0.033(8) 0.005(5) -0.016(6) -0.012(5)
C28 0.124(16) 0.030(8) 0.041(10) 0.018(7) -0.018(10) -0.046(10)
C2 0.090(12) 0.022(7) 0.035(9) 0.007(6) -0.029(8) -0.022(7)
C3 0.070(11) 0.028(7) 0.038(9) -0.002(6) 0.001(8) -0.011(7)
C36 0.067(10) 0.025(7) 0.037(9) 0.008(6) -0.013(7) -0.027(7)
C20 0.079(11) 0.023(7) 0.029(8) 0.015(6) -0.015(8) -0.015(7)
C5 0.064(10) 0.041(8) 0.027(8) 0.017(7) -0.013(7) -0.010(7)
C43 0.051(9) 0.027(7) 0.037(9) 0.011(6) -0.012(7) -0.016(6)
C33 0.075(11) 0.032(8) 0.049(10) 0.013(7) -0.018(9) -0.026(8)
C8 0.055(9) 0.025(7) 0.042(9) 0.009(6) -0.009(7) -0.023(7)
C14 0.081(12) 0.028(7) 0.043(10) 0.010(6) -0.020(8) -0.026(8)
C18 0.087(13) 0.032(8) 0.043(10) 0.015(7) -0.025(9) -0.037(8)
C10 0.080(12) 0.036(9) 0.050(11) 0.010(7) -0.008(9) -0.034(9)
C6 0.079(11) 0.022(7) 0.030(8) 0.007(6) -0.017(8) -0.011(7)
C9 0.063(11) 0.046(9) 0.050(11) 0.009(8) -0.012(8) -0.035(8)
C23 0.082(12) 0.024(7) 0.036(9) 0.001(6) -0.009(8) -0.009(7)
C24 0.062(10) 0.018(6) 0.040(9) 0.006(6) -0.005(7) 0.003(6)
C21 0.116(16) 0.031(8) 0.043(11) 0.004(7) -0.004(10) -0.009(9)
C15 0.117(16) 0.044(9) 0.039(10) 0.021(7) -0.032(10) -0.055(10)
C16 0.103(15) 0.054(11) 0.053(11) 0.030(9) -0.036(11) -0.063(11)
C22 0.094(13) 0.021(7) 0.038(10) -0.001(6) 0.013(9) 0.003(8)

loop_
_atom_type_symbol
_atom_type_description
_atom_type_scat_dispersion_real
_atom_type_scat_dispersion_imag
_atom_type_scat_source
C C 0.0033 0.0016 'International Tables Vol C Tables 4.2.6.8 and 6.1.1.4'
H H 0.0000 0.0000 'International Tables Vol C Tables 4.2.6.8 and 6.1.1.4'
N N 0.0061 0.0033 'International Tables Vol C Tables 4.2.6.8 and 6.1.1.4'
P P 0.1023 0.0942 'International Tables Vol C Tables 4.2.6.8 and 6.1.1.4'
Pt Pt -1.7033 8.3905 'International Tables Vol C Tables 4.2.6.8 and 6.1.1.4'
O O 0.0106 0.0060 'International Tables Vol C Tables 4.2.6.8 and 6.1.1.4'

loop_
_geom_angle_atom_site_label_1
_geom_angle_atom_site_label_2
_geom_angle_atom_site_label_3
_geom_angle
_geom_angle_site_symmetry_1
_geom_angle_site_symmetry_3
_geom_angle_publ_flag
O4 Pt1 O1 76.4(4) . . ?
O4 Pt1 P2 105.8(3) . . ?
O1 Pt1 P2 177.4(2) . . ?
O4 Pt1 P1 177.9(3) . . ?
O1 Pt1 P1 105.4(3) . . ?
P2 Pt1 P1 72.41(13) . . ?
O10 Pt2 O7 76.0(3) . . ?
O10 Pt2 P3 105.7(2) . . ?
O7 Pt2 P3 178.3(2) . . ?
O10 Pt2 P4 177.4(3) . . ?
O7 Pt2 P4 106.0(2) . . ?
P3 Pt2 P4 72.28(13) . . ?
N4 P4 C44 108.8(6) . . ?
N4 P4 C38 104.6(6) . . ?
C44 P4 C38 109.5(6) . . ?
N4 P4 Pt2 93.4(4) . . ?
C44 P4 Pt2 117.1(4) . . ?
C38 P4 Pt2 120.7(4) . . ?
N4 P4 P3 39.9(3) . . ?
C44 P4 P3 123.4(4) . . ?
C38 P4 P3 122.1(5) . . ?
Pt2 P4 P3 53.57(11) . . ?
N4 P3 C32 106.1(5) . . ?
N4 P3 C26 104.6(6) . . ?
C32 P3 C26 110.3(6) . . ?
N4 P3 Pt2 94.4(4) . . ?
C32 P3 Pt2 114.5(4) . . ?
C26 P3 Pt2 123.4(4) . . ?
N4 P3 P4 40.3(4) . . ?
C32 P3 P4 119.7(4) . . ?
C26 P3 P4 124.1(5) . . ?
Pt2 P3 P4 54.15(11) . . ?
N1 P1 C1 106.7(5) . . ?
N1 P1 C7 105.9(6) . . ?
C1 P1 C7 108.9(6) . . ?
N1 P1 Pt1 93.3(4) . . ?
C1 P1 Pt1 116.5(5) . . ?
C7 P1 Pt1 122.5(4) . . ?
N1 P1 P2 39.5(4) . . ?
C1 P1 P2 122.2(5) . . ?
C7 P1 P2 123.3(4) . . ?
Pt1 P1 P2 53.77(11) . . ?
N1 P2 C13 105.1(6) . . ?
N1 P2 C19 108.8(6) . . ?
C13 P2 C19 105.3(7) . . ?
N1 P2 Pt1 94.0(4) . . ?
C13 P2 Pt1 123.8(5) . . ?
C19 P2 Pt1 117.6(4) . . ?
N1 P2 P1 40.2(4) . . ?
C13 P2 P1 125.8(5) . . ?
C19 P2 P1 123.1(5) . . ?
Pt1 P2 P1 53.83(11) . . ?
N2 O1 Pt1 122.3(8) . . ?
N3 O4 Pt1 122.3(8) . . ?
N6 O10 Pt2 121.6(8) . . ?
N5 O7 Pt2 121.9(7) . . ?
C25 N1 P2 131.0(9) . . ?
C25 N1 P1 128.6(9) . . ?
P2 N1 P1 100.2(6) . . ?
O6 N3 O5 121.1(13) . . ?
O6 N3 O4 120.0(12) . . ?
O5 N3 O4 118.9(12) . . ?
O2 N2 O3 122.5(14) . . ?
O2 N2 O1 120.9(12) . . ?
O3 N2 O1 116.6(12) . . ?
C50 N4 P3 129.9(9) . . ?
C50 N4 P4 130.2(9) . . ?
P3 N4 P4 99.8(6) . . ?
O11 N6 O12 124.6(12) . . ?
O11 N6 O10 118.9(11) . . ?
O12 N6 O10 116.4(12) . . ?
O9 N5 O8 122.6(12) . . ?
O9 N5 O7 116.2(11) . . ?
O8 N5 O7 121.2(11) . . ?
C47 C46 C45 116.2(13) . . ?
C46 C47 C48 124.2(14) . . ?
C47 C48 C49 117.5(14) . . ?
C37 C32 C33 120.6(12) . . ?
C37 C32 P3 119.2(10) . . ?
C33 C32 P3 120.0(10) . . ?
C31 C26 C27 121.5(12) . . ?
C31 C26 P3 122.2(11) . . ?
C27 C26 P3 116.3(10) . . ?
C24 C19 C20 121.3(12) . . ?
C24 C19 P2 119.8(10) . . ?
C20 C19 P2 118.4(11) . . ?
C32 C37 C36 120.0(13) . . ?
C45 C44 C49 117.5(13) . . ?
C45 C44 P4 124.6(11) . . ?
C49 C44 P4 117.4(10) . . ?
C18 C13 C14 120.9(14) . . ?
C18 C13 P2 125.6(11) . . ?
C14 C13 P2 113.5(11) . . ?
C36 C35 C34 121.1(13) . . ?
C44 C45 C46 123.6(13) . . ?
C29 C30 C31 119.9(16) . . ?
C40 C41 C42 121.7(13) . . ?
C48 C49 C44 120.9(13) . . ?
C26 C31 C30 117.5(15) . . ?
C10 C11 C12 122.3(15) . . ?
C6 C1 C2 121.4(12) . . ?
C6 C1 P1 121.7(10) . . ?
C2 C1 P1 116.7(11) . . ?
C35 C34 C33 120.2(15) . . ?
C41 C42 C43 117.3(14) . . ?
C7 C12 C11 115.4(14) . . ?
C28 C27 C26 118.6(14) . . ?
C41 C40 C39 121.3(14) . . ?
C16 C17 C18 117.9(15) . . ?
C8 C7 C12 121.1(13) . . ?
C8 C7 P1 124.2(10) . . ?
C12 C7 P1 114.7(11) . . ?
C40 C39 C38 117.7(14) . . ?
C3 C4 C5 122.9(13) . . ?
C28 C29 C30 121.9(14) . . ?
C43 C38 C39 121.2(11) . . ?
C43 C38 P4 123.2(10) . . ?
C39 C38 P4 115.6(10) . . ?
C29 C28 C27 120.6(16) . . ?
C1 C2 C3 119.2(13) . . ?
C4 C3 C2 117.4(14) . . ?
C35 C36 C37 119.8(13) . . ?
C19 C20 C21 118.0(14) . . ?
C4 C5 C6 119.9(14) . . ?
C38 C43 C42 120.7(14) . . ?
C32 C33 C34 118.2(14) . . ?
C7 C8 C9 121.3(14) . . ?
C13 C14 C15 118.0(16) . . ?
C13 C18 C17 121.6(15) . . ?
C11 C10 C9 123.7(16) . . ?
C1 C6 C5 119.2(14) . . ?
C10 C9 C8 116.1(15) . . ?
C22 C23 C24 119.6(15) . . ?
C19 C24 C23 119.3(13) . . ?
C22 C21 C20 120.7(15) . . ?
C16 C15 C14 118.0(16) . . ?
C17 C16 C15 123.5(15) . . ?
C21 C22 C23 121.1(14) . . ?

loop_
_geom_bond_atom_site_label_1
_geom_bond_atom_site_label_2
_geom_bond_distance
_geom_bond_site_symmetry_2
_geom_bond_publ_flag
Pt1 O4 2.089(10) . ?
Pt1 O1 2.100(10) . ?
Pt1 P2 2.205(3) . ?
Pt1 P1 2.206(4) . ?
Pt2 O10 2.078(9) . ?
Pt2 O7 2.096(8) . ?
Pt2 P3 2.200(3) . ?
Pt2 P4 2.216(3) . ?
P4 N4 1.710(11) . ?
P4 C44 1.782(14) . ?
P4 C38 1.841(11) . ?
P4 P3 2.605(5) . ?
P3 N4 1.694(10) . ?
P3 C32 1.806(12) . ?
P3 C26 1.814(12) . ?
P1 N1 1.710(11) . ?
P1 C1 1.803(13) . ?
P1 C7 1.819(13) . ?
P1 P2 2.606(5) . ?
P2 N1 1.685(10) . ?
P2 C13 1.825(14) . ?
P2 C19 1.830(12) . ?
O1 N2 1.306(15) . ?
O4 N3 1.316(14) . ?
O8 N5 1.227(13) . ?
O10 N6 1.332(13) . ?
O6 N3 1.220(14) . ?
O7 N5 1.317(13) . ?
O12 N6 1.223(14) . ?
O2 N2 1.212(14) . ?
O11 N6 1.212(14) . ?
O5 N3 1.221(14) . ?
O9 N5 1.211(13) . ?
O3 N2 1.214(14) . ?
N1 C25 1.452(15) . ?
N4 C50 1.447(15) . ?
C46 C47 1.37(2) . ?
C46 C45 1.433(19) . ?
C47 C48 1.39(2) . ?
C48 C49 1.408(18) . ?
C32 C37 1.370(17) . ?
C32 C33 1.40(2) . ?
C26 C31 1.372(19) . ?
C26 C27 1.416(19) . ?
C19 C24 1.357(19) . ?
C19 C20 1.382(17) . ?
C37 C36 1.402(18) . ?
C44 C45 1.349(18) . ?
C44 C49 1.435(17) . ?
C13 C18 1.33(2) . ?
C13 C14 1.414(18) . ?
C35 C36 1.363(19) . ?
C35 C34 1.37(2) . ?
C30 C29 1.39(2) . ?
C30 C31 1.43(2) . ?
C41 C40 1.368(19) . ?
C41 C42 1.40(2) . ?
C11 C10 1.29(2) . ?
C11 C12 1.45(2) . ?
C1 C6 1.385(19) . ?
C1 C2 1.413(18) . ?
C34 C33 1.41(2) . ?
C42 C43 1.407(17) . ?
C12 C7 1.429(17) . ?
C27 C28 1.405(19) . ?
C40 C39 1.386(17) . ?
C17 C16 1.35(2) . ?
C17 C18 1.44(2) . ?
C7 C8 1.362(18) . ?
C39 C38 1.410(19) . ?
C4 C3 1.38(2) . ?
C4 C5 1.39(2) . ?
C29 C28 1.33(2) . ?
C38 C43 1.377(17) . ?
C2 C3 1.430(18) . ?
C20 C21 1.408(19) . ?
C5 C6 1.388(17) . ?
C8 C9 1.432(19) . ?
C14 C15 1.460(19) . ?
C10 C9 1.40(2) . ?
C23 C22 1.38(2) . ?
C23 C24 1.386(18) . ?
C21 C22 1.32(2) . ?
C15 C16 1.37(2) . ?
